data_4085019
loop_
_publ_author_name
'Fischer, Reinald'
'Bode, Stefan'
'K\"ohler, Mathias'
'Langer, Jens'
'G\"orls, Helmar'
'Hager, Martin D.'
'Schubert, Ulrich S.'
'Westerhausen, Matthias'

_publ_section_title
;
 Homoleptic Tris(\a,\w-alkanediyl)yttriates of the Type
 [{Li(dme)}3{Y(CH2-X-CH2)3}] (X = C2H4, C3H6, Si(CH3)2)
;
_journal_issue 1
_journal_name_full Organometallics
_journal_page_first 23
_journal_paper_doi 10.1021/om500686c
_journal_volume 34
_journal_year 2015
_chemical_formula_moiety 'C27 H60 Li3 O6 Y'
_chemical_formula_sum 'C27 H60 Li3 O6 Y'
_chemical_formula_weight 590.48
_space_group_IT_number 15
_symmetry_cell_setting monoclinic
_symmetry_space_group_name_Hall '-C 2yc'
_symmetry_space_group_name_H-M 'C 1 2/c 1'
_atom_sites_solution_hydrogens difmap
_atom_sites_solution_primary direct
_atom_sites_solution_secondary difmap
_audit_creation_method SHELXL-97
_cell_angle_alpha 90.00
_cell_angle_beta 94.980(1)
_cell_angle_gamma 90.00
_cell_formula_units_Z 4
_cell_length_a 11.7402(2)
_cell_length_b 16.0232(4)
_cell_length_c 17.8617(3)
_cell_measurement_temperature 133(2)
_cell_volume 3347.38(12)
_computing_cell_refinement DENZO
_computing_data_collection COLLECT
_computing_data_reduction DENZO
_computing_molecular_graphics SHELXTL/PC
_computing_publication_material SHELXL-97
_computing_structure_refinement 'SHELXL-97 (Sheldrick, 2008)'
_computing_structure_solution 'SHELXS-97 (Sheldrick, 2008)'
_diffrn_ambient_temperature 133(2)
_diffrn_measured_fraction_theta_full 0.997
_diffrn_measured_fraction_theta_max 0.997
_diffrn_measurement_device_type KappaCCD
_diffrn_measurement_method 'phi- + omega-scan'
_diffrn_radiation_monochromator graphite
_diffrn_radiation_source 'fine-focus sealed tube'
_diffrn_radiation_type MoK\a
_diffrn_radiation_wavelength 0.71073
_diffrn_reflns_av_R_equivalents 0.0290
_diffrn_reflns_av_sigmaI/netI 0.0307
_diffrn_reflns_limit_h_max 13
_diffrn_reflns_limit_h_min -15
_diffrn_reflns_limit_k_max 20
_diffrn_reflns_limit_k_min -20
_diffrn_reflns_limit_l_max 23
_diffrn_reflns_limit_l_min -23
_diffrn_reflns_number 10090
_diffrn_reflns_theta_full 27.47
_diffrn_reflns_theta_max 27.47
_diffrn_reflns_theta_min 3.42
_exptl_absorpt_coefficient_mu 1.774
_exptl_absorpt_correction_type none
_exptl_crystal_colour colourless
_exptl_crystal_density_diffrn 1.172
_exptl_crystal_density_method 'not measured'
_exptl_crystal_description prism
_exptl_crystal_F_000 1272
_exptl_crystal_size_max 0.064
_exptl_crystal_size_mid 0.056
_exptl_crystal_size_min 0.052
_refine_diff_density_max 0.554
_refine_diff_density_min -0.283
_refine_diff_density_rms 0.049
_refine_ls_extinction_method none
_refine_ls_goodness_of_fit_ref 1.033
_refine_ls_hydrogen_treatment refall
_refine_ls_matrix_type full
_refine_ls_number_parameters 289
_refine_ls_number_reflns 3814
_refine_ls_number_restraints 0
_refine_ls_restrained_S_all 1.033
_refine_ls_R_factor_all 0.0361
_refine_ls_R_factor_gt 0.0301
_refine_ls_shift/su_max 0.000
_refine_ls_shift/su_mean 0.000
_refine_ls_structure_factor_coef Fsqd
_refine_ls_weighting_details 'calc w=1/[\s^2^(Fo^2^)+(0.0306P)^2^+4.2151P] where P=(Fo^2^+2Fc^2^)/3'
_refine_ls_weighting_scheme calc
_refine_ls_wR_factor_gt 0.0697
_refine_ls_wR_factor_ref 0.0738
_reflns_number_gt 3514
_reflns_number_total 3814
_reflns_threshold_expression >2sigma(I)
_cod_data_source_file om500686c_si_001.cif
_cod_data_source_block FO4415
_cod_depositor_comments 'Adding full bibliography for 4085018--4085020.cif.'
_cod_original_sg_symbol_H-M 'C 2/c'
_cod_database_code 4085019

loop_
_symmetry_equiv_pos_as_xyz
'x, y, z'
'-x, y, -z+1/2'
'x+1/2, y+1/2, z'
'-x+1/2, y+1/2, -z+1/2'
'-x, -y, -z'
'x, -y, z-1/2'
'-x+1/2, -y+1/2, -z'
'x+1/2, -y+1/2, z-1/2'

loop_
_atom_site_label
_atom_site_type_symbol
_atom_site_fract_x
_atom_site_fract_y
_atom_site_fract_z
_atom_site_U_iso_or_equiv
_atom_site_adp_type
_atom_site_occupancy
_atom_site_symmetry_multiplicity
_atom_site_calc_flag
_atom_site_refinement_flags
Y1 Y 0.0000 0.237110(14) 0.2500 0.02052(8) Uani 1 2 d S
Li1 Li -0.0626(3) 0.1663(2) 0.39637(17) 0.0297(6) Uani 1 1 d .
Li2 Li 0.0000 0.4231(3) 0.2500 0.0312(10) Uani 1 2 d S
O1 O -0.15403(11) 0.07792(9) 0.44625(7) 0.0307(3) Uani 1 1 d .
O2 O -0.00268(12) 0.19073(9) 0.50386(7) 0.0337(3) Uani 1 1 d .
O3 O -0.02979(14) 0.52110(9) 0.31919(9) 0.0427(4) Uani 1 1 d .
C1 C -0.12453(16) 0.34688(12) 0.17786(11) 0.0276(4) Uani 1 1 d .
H1A H -0.1313(18) 0.3007(15) 0.1412(12) 0.032(5) Uiso 1 1 d .
H1B H -0.0989(19) 0.3951(15) 0.1489(12) 0.040(6) Uiso 1 1 d .
C2 C -0.24515(16) 0.36583(13) 0.19832(12) 0.0324(4) Uani 1 1 d .
H2A H -0.2425(19) 0.4125(15) 0.2360(13) 0.039(6) Uiso 1 1 d .
H2B H -0.299(2) 0.3865(14) 0.1523(13) 0.039(6) Uiso 1 1 d .
C3 C -0.30356(17) 0.29092(14) 0.23145(11) 0.0329(4) Uani 1 1 d .
H3A H -0.278(2) 0.2382(15) 0.2034(13) 0.038(6) Uiso 1 1 d .
H3B H -0.3927(19) 0.2953(14) 0.2196(12) 0.036(6) Uiso 1 1 d .
C4 C -0.27830(18) 0.27936(16) 0.31595(12) 0.0382(5) Uani 1 1 d .
H4A H -0.314(2) 0.2287(15) 0.3325(14) 0.040(6) Uiso 1 1 d .
H4B H -0.318(2) 0.3286(19) 0.3365(15) 0.065(8) Uiso 1 1 d .
C5 C -0.15105(16) 0.27382(12) 0.34457(11) 0.0289(4) Uani 1 1 d .
H5A H -0.148(2) 0.2693(15) 0.3991(14) 0.043(6) Uiso 1 1 d .
H5B H -0.1159(18) 0.3315(15) 0.3358(12) 0.034(6) Uiso 1 1 d .
C6 C 0.08364(16) 0.12146(12) 0.34008(10) 0.0256(4) Uani 1 1 d .
H6A H 0.156(2) 0.1455(15) 0.3591(12) 0.038(6) Uiso 1 1 d .
H6B H 0.066(2) 0.0868(18) 0.3810(15) 0.057(8) Uiso 1 1 d .
C7 C 0.10525(18) 0.06169(14) 0.27632(12) 0.0359(5) Uani 1 1 d .
H7A H 0.131(2) 0.0937(15) 0.2303(13) 0.040(6) Uiso 1 1 d .
H7B H 0.167(2) 0.0227(18) 0.2902(15) 0.059(8) Uiso 1 1 d .
C8 C 0.0000 0.0103(2) 0.2500 0.0521(10) Uani 1 2 d S
H8A H -0.011(3) -0.026(2) 0.2885(16) 0.076(10) Uiso 1 1 d .
C9 C -0.2661(2) 0.05193(17) 0.41949(14) 0.0419(5) Uani 1 1 d .
H9A H -0.266(2) 0.0426(15) 0.3652(14) 0.045(7) Uiso 1 1 d .
H9B H -0.321(2) 0.0954(17) 0.4310(14) 0.053(7) Uiso 1 1 d .
H9C H -0.283(2) -0.0015(18) 0.4443(15) 0.058(8) Uiso 1 1 d .
C10 C -0.14462(17) 0.09211(14) 0.52582(11) 0.0325(4) Uani 1 1 d .
H10A H -0.1959(19) 0.1347(15) 0.5380(12) 0.038(6) Uiso 1 1 d .
H10B H -0.160(2) 0.0396(15) 0.5544(13) 0.042(6) Uiso 1 1 d .
C11 C -0.02392(17) 0.11923(13) 0.54768(11) 0.0307(4) Uani 1 1 d .
H11A H -0.0138(17) 0.1321(13) 0.5993(12) 0.028(5) Uiso 1 1 d .
H11B H 0.0306(19) 0.0757(14) 0.5392(12) 0.034(6) Uiso 1 1 d .
C12 C 0.1090(2) 0.22449(19) 0.52189(14) 0.0495(6) Uani 1 1 d .
H12A H 0.118(2) 0.2406(17) 0.5748(18) 0.060(8) Uiso 1 1 d .
H12B H 0.116(2) 0.2734(19) 0.4902(16) 0.062(8) Uiso 1 1 d .
H12C H 0.165(2) 0.1810(19) 0.5122(16) 0.061(8) Uiso 1 1 d .
C13 C -0.0892(2) 0.51980(17) 0.38507(15) 0.0443(5) Uani 1 1 d .
H13A H -0.163(2) 0.5318(17) 0.3723(15) 0.056(8) Uiso 1 1 d .
H13B H -0.057(3) 0.562(2) 0.4220(17) 0.070(9) Uiso 1 1 d .
H13C H -0.081(2) 0.465(2) 0.4081(16) 0.066(8) Uiso 1 1 d .
C14 C -0.0392(2) 0.59756(13) 0.28091(14) 0.0419(5) Uani 1 1 d .
H14A H -0.0251(19) 0.6428(15) 0.3137(13) 0.039(6) Uiso 1 1 d .
H14B H -0.117(3) 0.6006(18) 0.2605(15) 0.060(8) Uiso 1 1 d .

loop_
_atom_site_aniso_label
_atom_site_aniso_U_11
_atom_site_aniso_U_22
_atom_site_aniso_U_33
_atom_site_aniso_U_23
_atom_site_aniso_U_13
_atom_site_aniso_U_12
Y1 0.02152(12) 0.01753(11) 0.02217(12) 0.000 -0.00011(8) 0.000
Li1 0.0326(16) 0.0308(16) 0.0261(15) 0.0008(12) 0.0044(13) 0.0001(13)
Li2 0.031(2) 0.021(2) 0.041(3) 0.000 -0.0008(19) 0.000
O1 0.0323(7) 0.0352(7) 0.0250(6) -0.0035(5) 0.0052(5) -0.0046(5)
O2 0.0392(7) 0.0354(8) 0.0260(6) 0.0008(5) -0.0009(6) -0.0058(6)
O3 0.0560(9) 0.0268(7) 0.0467(8) -0.0016(6) 0.0125(7) 0.0056(7)
C1 0.0271(9) 0.0200(8) 0.0345(10) 0.0023(7) -0.0044(7) -0.0008(7)
C2 0.0283(9) 0.0296(10) 0.0376(10) -0.0016(8) -0.0057(8) 0.0049(7)
C3 0.0259(9) 0.0386(11) 0.0335(10) -0.0026(8) -0.0021(8) 0.0005(8)
C4 0.0304(10) 0.0537(14) 0.0309(10) -0.0048(9) 0.0054(8) 0.0064(9)
C5 0.0295(9) 0.0325(10) 0.0245(9) -0.0034(7) 0.0005(7) 0.0059(8)
C6 0.0268(9) 0.0252(9) 0.0247(9) 0.0015(7) 0.0016(7) 0.0022(7)
C7 0.0320(10) 0.0362(11) 0.0378(11) -0.0100(9) -0.0067(8) 0.0142(9)
C8 0.069(2) 0.0204(14) 0.060(2) 0.000 -0.0314(19) 0.000
C9 0.0386(12) 0.0479(14) 0.0391(12) -0.0054(10) 0.0022(9) -0.0129(10)
C10 0.0327(10) 0.0407(11) 0.0248(9) 0.0005(8) 0.0064(8) -0.0002(9)
C11 0.0316(10) 0.0361(11) 0.0245(9) 0.0021(8) 0.0039(8) 0.0019(8)
C12 0.0550(15) 0.0575(16) 0.0343(12) 0.0016(11) -0.0058(11) -0.0235(13)
C13 0.0433(13) 0.0426(13) 0.0481(13) -0.0079(11) 0.0103(11) 0.0053(10)
C14 0.0456(13) 0.0221(10) 0.0566(14) -0.0062(9) -0.0029(11) 0.0017(9)

loop_
_atom_type_symbol
_atom_type_description
_atom_type_scat_dispersion_real
_atom_type_scat_dispersion_imag
_atom_type_scat_source
C C 0.0033 0.0016 'International Tables Vol C Tables 4.2.6.8 and 6.1.1.4'
H H 0.0000 0.0000 'International Tables Vol C Tables 4.2.6.8 and 6.1.1.4'
O O 0.0106 0.0060 'International Tables Vol C Tables 4.2.6.8 and 6.1.1.4'
Y Y -2.7962 3.5667 'International Tables Vol C Tables 4.2.6.8 and 6.1.1.4'
Li Li -0.0003 0.0001 'International Tables Vol C Tables 4.2.6.8 and 6.1.1.4'

loop_
_geom_angle_atom_site_label_1
_geom_angle_atom_site_label_2
_geom_angle_atom_site_label_3
_geom_angle
_geom_angle_site_symmetry_1
_geom_angle_site_symmetry_3
C1 Y1 C1 93.30(8) 2 .
C1 Y1 C6 166.48(6) 2 2
C1 Y1 C6 90.55(6) . 2
C1 Y1 C6 90.55(6) 2 .
C1 Y1 C6 166.48(6) . .
C6 Y1 C6 88.68(8) 2 .
C1 Y1 C5 77.38(6) 2 2
C1 Y1 C5 84.85(6) . 2
C6 Y1 C5 90.08(6) 2 2
C6 Y1 C5 108.65(6) . 2
C1 Y1 C5 84.85(6) 2 .
C1 Y1 C5 77.38(6) . .
C6 Y1 C5 108.65(6) 2 .
C6 Y1 C5 90.08(6) . .
C5 Y1 C5 154.05(9) 2 .
C1 Y1 Li2 46.65(4) 2 .
C1 Y1 Li2 46.65(4) . .
C6 Y1 Li2 135.66(4) 2 .
C6 Y1 Li2 135.66(4) . .
C5 Y1 Li2 77.02(4) 2 .
C5 Y1 Li2 77.02(4) . .
C1 Y1 Li1 121.73(8) 2 2
C1 Y1 Li1 89.64(8) . 2
C6 Y1 Li1 45.28(7) 2 2
C6 Y1 Li1 99.34(7) . 2
C5 Y1 Li1 44.95(7) 2 2
C5 Y1 Li1 151.36(7) . 2
Li2 Y1 Li1 112.24(6) . 2
C1 Y1 Li1 89.64(8) 2 .
C1 Y1 Li1 121.73(8) . .
C6 Y1 Li1 99.34(7) 2 .
C6 Y1 Li1 45.28(7) . .
C5 Y1 Li1 151.36(7) 2 .
C5 Y1 Li1 44.95(7) . .
Li2 Y1 Li1 112.24(6) . .
Li1 Y1 Li1 135.52(12) 2 .
C1 Y1 H1A 112.6(5) 2 .
C1 Y1 H1A 22.1(5) . .
C6 Y1 H1A 69.3(5) 2 .
C6 Y1 H1A 156.8(5) . .
C5 Y1 H1A 79.6(5) 2 .
C5 Y1 H1A 90.2(5) . .
Li2 Y1 H1A 66.7(5) . .
Li1 Y1 H1A 70.7(5) 2 .
Li1 Y1 H1A 129.0(5) . .
O2 Li1 O1 82.66(12) . .
O2 Li1 C5 111.30(16) . .
O1 Li1 C5 119.20(16) . .
O2 Li1 C6 106.13(15) . .
O1 Li1 C6 116.09(16) . .
C5 Li1 C6 115.44(15) . .
O2 Li1 Y1 131.45(15) . .
O1 Li1 Y1 145.67(15) . .
C5 Li1 Y1 58.25(9) . .
C6 Li1 Y1 57.42(8) . .
O2 Li1 H5A 87.0(8) . .
O1 Li1 H5A 106.9(7) . .
C5 Li1 H5A 26.6(7) . .
C6 Li1 H5A 136.1(8) . .
Y1 Li1 H5A 82.2(8) . .
O2 Li1 H6B 92.8(8) . .
O1 Li1 H6B 92.8(8) . .
C5 Li1 H6B 141.2(8) . .
C6 Li1 H6B 25.9(8) . .
Y1 Li1 H6B 83.0(8) . .
H5A Li1 H6B 160.1(11) . .
O3 Li2 O3 79.84(18) . 2
O3 Li2 C1 129.19(8) . .
O3 Li2 C1 102.09(7) 2 .
O3 Li2 C1 102.09(7) . 2
O3 Li2 C1 129.19(8) 2 2
C1 Li2 C1 113.5(2) . 2
O3 Li2 Y1 140.08(9) . .
O3 Li2 Y1 140.08(9) 2 .
C1 Li2 Y1 56.74(10) . .
C1 Li2 Y1 56.74(10) 2 .
O3 Li2 H1B 124.8(7) . .
O3 Li2 H1B 75.9(7) 2 .
C1 Li2 H1B 26.2(7) . .
C1 Li2 H1B 131.6(7) 2 .
Y1 Li2 H1B 77.7(7) . .
C9 O1 C10 111.64(15) . .
C9 O1 Li1 124.47(16) . .
C10 O1 Li1 109.05(14) . .
C11 O2 C12 112.47(17) . .
C11 O2 Li1 107.63(15) . .
C12 O2 Li1 121.55(16) . .
C14 O3 C13 113.17(17) . .
C14 O3 Li2 112.70(15) . .
C13 O3 Li2 127.71(16) . .
C2 C1 Li2 109.20(14) . .
C2 C1 Y1 121.19(13) . .
Li2 C1 Y1 76.61(11) . .
C2 C1 H1A 106.6(13) . .
Li2 C1 H1A 143.7(13) . .
Y1 C1 H1A 80.1(13) . .
C2 C1 H1B 107.5(13) . .
Li2 C1 H1B 70.1(13) . .
Y1 C1 H1B 127.7(13) . .
H1A C1 H1B 104.5(18) . .
C1 C2 C3 113.22(16) . .
C1 C2 H2A 109.5(13) . .
C3 C2 H2A 108.3(13) . .
C1 C2 H2B 112.6(12) . .
C3 C2 H2B 107.0(13) . .
H2A C2 H2B 105.8(18) . .
C4 C3 C2 115.09(18) . .
C4 C3 H3A 109.8(13) . .
C2 C3 H3A 107.0(13) . .
C4 C3 H3B 108.2(12) . .
C2 C3 H3B 110.0(13) . .
H3A C3 H3B 106.4(18) . .
C3 C4 C5 115.84(17) . .
C3 C4 H4A 110.6(14) . .
C5 C4 H4A 106.3(14) . .
C3 C4 H4B 102.2(16) . .
C5 C4 H4B 113.0(16) . .
H4A C4 H4B 109(2) . .
C4 C5 Li1 126.90(18) . .
C4 C5 Y1 119.38(12) . .
Li1 C5 Y1 76.80(10) . .
C4 C5 H5A 107.0(14) . .
Li1 C5 H5A 62.5(14) . .
Y1 C5 H5A 131.0(14) . .
C4 C5 H5B 106.8(12) . .
Li1 C5 H5B 126.3(12) . .
Y1 C5 H5B 78.5(12) . .
H5A C5 H5B 103.6(18) . .
C7 C6 Li1 137.55(16) . .
C7 C6 Y1 93.66(12) . .
Li1 C6 Y1 77.30(10) . .
C7 C6 H6A 108.4(13) . .
Li1 C6 H6A 114.0(13) . .
Y1 C6 H6A 101.9(14) . .
C7 C6 H6B 105.5(16) . .
Li1 C6 H6B 66.7(16) . .
Y1 C6 H6B 142.5(16) . .
H6A C6 H6B 102(2) . .
C8 C7 C6 112.73(16) . .
C8 C7 H7A 107.9(13) . .
C6 C7 H7A 111.1(13) . .
C8 C7 H7B 107.1(16) . .
C6 C7 H7B 112.4(16) . .
H7A C7 H7B 105(2) . .
C7 C8 C7 114.6(3) . 2
C7 C8 H8A 106(2) . .
C7 C8 H8A 114(2) 2 .
O1 C9 H9A 107.0(14) . .
O1 C9 H9B 109.1(16) . .
H9A C9 H9B 112(2) . .
O1 C9 H9C 108.3(16) . .
H9A C9 H9C 109(2) . .
H9B C9 H9C 111(2) . .
O1 C10 C11 107.07(15) . .
O1 C10 H10A 110.2(14) . .
C11 C10 H10A 109.6(14) . .
O1 C10 H10B 111.6(13) . .
C11 C10 H10B 108.2(13) . .
H10A C10 H10B 110.0(19) . .
O2 C11 C10 107.26(16) . .
O2 C11 H11A 110.4(13) . .
C10 C11 H11A 110.7(13) . .
O2 C11 H11B 110.2(13) . .
C10 C11 H11B 111.9(13) . .
H11A C11 H11B 106.4(18) . .
O2 C12 H12A 109.8(17) . .
O2 C12 H12B 106.9(17) . .
H12A C12 H12B 110(2) . .
O2 C12 H12C 107.8(17) . .
H12A C12 H12C 110(2) . .
H12B C12 H12C 112(2) . .
O3 C13 H13A 108.6(17) . .
O3 C13 H13B 111.0(17) . .
H13A C13 H13B 109(2) . .
O3 C13 H13C 109.3(17) . .
H13A C13 H13C 111(2) . .
H13B C13 H13C 108(2) . .
O3 C14 C14 109.40(14) . 2
O3 C14 H14A 111.7(14) . .
C14 C14 H14A 112.0(14) 2 .
O3 C14 H14B 105.1(17) . .
C14 C14 H14B 110.5(16) 2 .
H14A C14 H14B 108(2) . .

loop_
_geom_bond_atom_site_label_1
_geom_bond_atom_site_label_2
_geom_bond_distance
_geom_bond_site_symmetry_2
Y1 C1 2.5621(18) 2
Y1 C1 2.5621(18) .
Y1 C6 2.5909(18) 2
Y1 C6 2.5909(18) .
Y1 C5 2.6200(19) 2
Y1 C5 2.6200(19) .
Y1 Li2 2.981(4) .
Y1 Li1 3.000(3) 2
Y1 Li1 3.000(3) .
Y1 H1A 2.58(2) .
Li1 O2 2.025(3) .
Li1 O1 2.029(3) .
Li1 C5 2.177(4) .
Li1 C6 2.185(4) .
Li1 H5A 1.93(2) .
Li1 H6B 2.01(3) .
Li2 O3 2.046(4) .
Li2 O3 2.046(4) 2
Li2 C1 2.228(3) .
Li2 C1 2.228(3) 2
Li2 H1B 2.11(2) .
O1 C9 1.423(2) .
O1 C10 1.434(2) .
O2 C11 1.422(2) .
O2 C12 1.430(3) .
O3 C14 1.403(3) .
O3 C13 1.419(3) .
C1 C2 1.524(3) .
C1 H1A 0.99(2) .
C1 H1B 0.99(2) .
C2 C3 1.527(3) .
C2 H2A 1.01(2) .
C2 H2B 1.04(2) .
C3 C4 1.524(3) .
C3 H3A 1.04(2) .
C3 H3B 1.05(2) .
C4 C5 1.539(3) .
C4 H4A 0.97(2) .
C4 H4B 1.00(3) .
C5 H5A 0.97(3) .
C5 H5B 1.03(2) .
C6 C7 1.526(3) .
C6 H6A 0.96(2) .
C6 H6B 0.96(3) .
C7 C8 1.525(3) .
C7 H7A 1.04(2) .
C7 H7B 0.97(3) .
C8 C7 1.525(3) 2
C8 H8A 0.91(3) .
C9 H9A 0.98(2) .
C9 H9B 0.98(3) .
C9 H9C 0.99(3) .
C10 C11 1.501(3) .
C10 H10A 0.95(2) .
C10 H10B 1.01(2) .
C11 H11A 0.94(2) .
C11 H11B 0.97(2) .
C12 H12A 0.98(3) .
C12 H12B 0.97(3) .
C12 H12C 0.98(3) .
C13 H13A 0.90(3) .
C13 H13B 0.99(3) .
C13 H13C 0.97(3) .
C14 C14 1.497(5) 2
C14 H14A 0.94(2) .
C14 H14B 0.96(3) .
